data_4024435
loop_
_publ_author_name
'Kosuke Katagiri'
'Taichi Tohaya'
'Hyuma Masu'
'Masahide Tominaga'
'Isao Azumaya'

_publ_contact_author_address '1314-1 Shido, Sanuki, Kagawa 769-2193, Japan'
_publ_contact_author_email azumayai@kph.bunri-u.ac.jp
_publ_contact_author_name 'Isao Azumaya'
_publ_contact_author_phone '+81 87 894 5111'
_publ_section_title
;
Effect of Aromatic-Aromatic Interactions on the Conformational
Stabilities of Macrocycle and Preorganized Structure during Macrocyclization
;
_journal_name_full 'Journal of Organic Chemistry'
_journal_page_first 2804
_journal_page_last 2810
_journal_paper_doi 10.1021/jo802801n
_journal_volume 74
_journal_year 2009
_chemical_formula_sum 'C48 H40 N2 O2'
_chemical_formula_weight 676.82
_chemical_name_systematic
;
 ?
;
_space_group_IT_number 2
_symmetry_cell_setting triclinic
_symmetry_space_group_name_Hall '-P 1'
_symmetry_space_group_name_H-M 'P -1'
_atom_sites_solution_hydrogens geom
_atom_sites_solution_primary direct
_atom_sites_solution_secondary difmap
_audit_creation_method SHELXL-97
_cell_angle_alpha 107.102(2)
_cell_angle_beta 93.505(3)
_cell_angle_gamma 91.272(2)
_cell_formula_units_Z 4
_cell_length_a 10.3910(19)
_cell_length_b 19.155(4)
_cell_length_c 19.178(4)
_cell_measurement_reflns_used 2691
_cell_measurement_temperature 120
_cell_measurement_theta_max 22.63
_cell_measurement_theta_min 2.17
_cell_volume 3638.3(12)
_computing_cell_refinement 'Bruker SMART'
_computing_data_collection 'Bruker SMART'
_computing_data_reduction 'Bruker SAINT'
_computing_molecular_graphics 'Bruker SHELXTL'
_computing_publication_material 'Bruker SHELXTL'
_computing_structure_refinement 'SHELXL-97 (Sheldrick, 1997)'
_computing_structure_solution 'SHELXS-97 (Sheldrick, 1990)'
_diffrn_ambient_temperature 120
_diffrn_measured_fraction_theta_full 0.966
_diffrn_measured_fraction_theta_max 0.853
_diffrn_measurement_device_type 'CCD area detector'
_diffrn_measurement_method 'phi and omega scans'
_diffrn_radiation_monochromator graphite
_diffrn_radiation_source 'fine-focus sealed tube'
_diffrn_radiation_type MoK\a
_diffrn_radiation_wavelength 0.71073
_diffrn_reflns_av_R_equivalents 0.0236
_diffrn_reflns_av_sigmaI/netI 0.0842
_diffrn_reflns_limit_h_max 5
_diffrn_reflns_limit_h_min -13
_diffrn_reflns_limit_k_max 23
_diffrn_reflns_limit_k_min -23
_diffrn_reflns_limit_l_max 24
_diffrn_reflns_limit_l_min -23
_diffrn_reflns_number 17831
_diffrn_reflns_theta_full 25.00
_diffrn_reflns_theta_max 27.11
_diffrn_reflns_theta_min 1.79
_exptl_absorpt_coefficient_mu 0.075
_exptl_absorpt_correction_T_max 0.9985
_exptl_absorpt_correction_T_min 0.9852
_exptl_absorpt_correction_type empirical
_exptl_absorpt_process_details 'SADABS Sheldrick 1997'
_exptl_crystal_colour colourless
_exptl_crystal_density_diffrn 1.236
_exptl_crystal_density_method 'not measured'
_exptl_crystal_description plate
_exptl_crystal_F_000 1432
_exptl_crystal_size_max 0.20
_exptl_crystal_size_mid 0.15
_exptl_crystal_size_min 0.02
_refine_diff_density_max 0.367
_refine_diff_density_min -0.214
_refine_diff_density_rms 0.048
_refine_ls_extinction_method none
_refine_ls_goodness_of_fit_ref 0.807
_refine_ls_hydrogen_treatment constr
_refine_ls_matrix_type full
_refine_ls_number_parameters 941
_refine_ls_number_reflns 13718
_refine_ls_number_restraints 0
_refine_ls_restrained_S_all 0.807
_refine_ls_R_factor_all 0.1044
_refine_ls_R_factor_gt 0.0529
_refine_ls_shift/su_max 0.000
_refine_ls_shift/su_mean 0.000
_refine_ls_structure_factor_coef Fsqd
_refine_ls_weighting_details 'calc w=1/[\s^2^(Fo^2^)+(0.1000P)^2^+0.0000P] where P=(Fo^2^+2Fc^2^)/3'
_refine_ls_weighting_scheme calc
_refine_ls_wR_factor_gt 0.1303
_refine_ls_wR_factor_ref 0.1557
_reflns_number_gt 7909
_reflns_number_total 13718
_reflns_threshold_expression >2sigma(I)
_cod_data_source_file jo802801n_si_002.cif
_cod_data_source_block dianilide2
_cod_depositor_comments
;
The following automatic conversions were performed:
'_symmetry_cell_setting' value 'Triclinic' changed to 'triclinic'
according to '/home/saulius/struct/CIF-dictionaries/cif_core.dic'
dictionary named 'cif_core.dic' version 2.4.1 from 2010-06-29.

Automatic conversion script
Id: cif_fix_enum 1527 2010-12-29 10:47:43Z saulius 
;
_cod_original_sg_symbol_H-M P-1
_cod_database_code 4024435

loop_
_symmetry_equiv_pos_as_xyz
'x, y, z'
'-x, -y, -z'

loop_
_atom_site_label
_atom_site_type_symbol
_atom_site_fract_x
_atom_site_fract_y
_atom_site_fract_z
_atom_site_U_iso_or_equiv
_atom_site_adp_type
_atom_site_occupancy
_atom_site_symmetry_multiplicity
_atom_site_calc_flag
_atom_site_refinement_flags
_atom_site_disorder_assembly
_atom_site_disorder_group
O1 O 0.83359(18) 0.60542(10) 0.55385(10) 0.0381(5) Uani 1 1 d . . .
O2 O 0.28608(19) 0.65068(11) 0.47556(10) 0.0448(5) Uani 1 1 d . . .
N2 N 0.3550(2) 0.74292(11) 0.57695(11) 0.0284(5) Uani 1 1 d . . .
N1 N 0.84752(19) 0.58266(11) 0.66394(11) 0.0262(5) Uani 1 1 d . . .
C38 C 0.6821(2) 0.84464(12) 0.89379(13) 0.0246(6) Uani 1 1 d . . .
H38 H 0.7388 0.8306 0.8555 0.030 Uiso 1 1 calc R . .
C7 C 0.7053(2) 0.60414(12) 0.87193(13) 0.0249(6) Uani 1 1 d . . .
C33 C 0.5587(2) 0.83461(13) 0.74612(13) 0.0264(6) Uani 1 1 d . . .
H33 H 0.6347 0.8653 0.7600 0.032 Uiso 1 1 calc R . .
C4 C 0.7945(2) 0.58854(13) 0.73219(13) 0.0264(6) Uani 1 1 d . . .
C32 C 0.5133(2) 0.81175(13) 0.67311(13) 0.0267(6) Uani 1 1 d . . .
H32 H 0.5568 0.8273 0.6378 0.032 Uiso 1 1 calc R . .
C13 C 0.5943(2) 0.63683(13) 1.09330(13) 0.0249(6) Uani 1 1 d . . .
C17 C 0.5065(2) 0.58615(14) 1.18856(14) 0.0308(6) Uani 1 1 d . . .
H17 H 0.5054 0.5387 1.1544 0.037 Uiso 1 1 calc R . .
C40 C 0.6529(2) 0.89215(13) 1.02307(13) 0.0257(6) Uani 1 1 d . . .
C23 C 0.5597(2) 0.63330(13) 0.57814(12) 0.0255(6) Uani 1 1 d . . .
H23 H 0.5987 0.6769 0.5735 0.031 Uiso 1 1 calc R . .
C48 C 0.6627(2) 0.98935(14) 1.14324(13) 0.0290(6) Uani 1 1 d . . .
H48 H 0.5916 1.0110 1.1253 0.035 Uiso 1 1 calc R . .
C24 C 0.4276(2) 0.62012(14) 0.56335(13) 0.0278(6) Uani 1 1 d . . .
C1 C 0.7789(2) 0.59307(13) 0.60451(14) 0.0267(6) Uani 1 1 d . . .
C10 C 0.6653(2) 0.61515(13) 0.94735(13) 0.0244(5) Uani 1 1 d . . .
C8 C 0.6724(3) 0.65256(13) 0.83179(13) 0.0292(6) Uani 1 1 d . . .
H8 H 0.6178 0.6914 0.8521 0.035 Uiso 1 1 calc R . .
C9 C 0.7168(3) 0.64559(13) 0.76397(13) 0.0290(6) Uani 1 1 d . . .
H9 H 0.6941 0.6800 0.7388 0.035 Uiso 1 1 calc R . .
C35 C 0.3841(2) 0.76936(13) 0.77795(13) 0.0279(6) Uani 1 1 d . . .
H35 H 0.3388 0.7550 0.8134 0.033 Uiso 1 1 calc R . .
C11 C 0.6619(2) 0.55806(13) 0.97826(13) 0.0259(6) Uani 1 1 d . . .
H11 H 0.6831 0.5106 0.9500 0.031 Uiso 1 1 calc R . .
C14 C 0.5994(2) 0.69453(13) 1.06262(13) 0.0294(6) Uani 1 1 d . . .
H14 H 0.5782 0.7420 1.0909 0.035 Uiso 1 1 calc R . .
C16 C 0.5509(2) 0.64646(14) 1.16809(13) 0.0270(6) Uani 1 1 d . . .
C12 C 0.6283(2) 0.56865(13) 1.04928(13) 0.0279(6) Uani 1 1 d . . .
H12 H 0.6284 0.5284 1.0687 0.033 Uiso 1 1 calc R . .
C34 C 0.4965(2) 0.81408(12) 0.79946(13) 0.0235(5) Uani 1 1 d . . .
C6 C 0.7817(2) 0.54653(13) 0.83789(13) 0.0268(6) Uani 1 1 d . . .
H6 H 0.8044 0.5118 0.8627 0.032 Uiso 1 1 calc R . .
C36 C 0.3384(2) 0.74590(13) 0.70490(13) 0.0270(6) Uani 1 1 d . . .
H36 H 0.2617 0.7158 0.6908 0.032 Uiso 1 1 calc R . .
C37 C 0.5493(2) 0.83944(12) 0.87655(13) 0.0239(5) Uani 1 1 d . . .
C5 C 0.8252(2) 0.53830(13) 0.76955(13) 0.0275(6) Uani 1 1 d . . .
H5 H 0.8763 0.4982 0.7479 0.033 Uiso 1 1 calc R . .
C22 C 0.6354(2) 0.58358(13) 0.59956(12) 0.0248(6) Uani 1 1 d . . .
C18 C 0.4643(3) 0.59433(15) 1.25736(14) 0.0347(6) Uani 1 1 d . . .
H18 H 0.4363 0.5524 1.2701 0.042 Uiso 1 1 calc R . .
C15 C 0.6346(3) 0.68393(13) 0.99197(14) 0.0299(6) Uani 1 1 d . . .
H15 H 0.6381 0.7246 0.9732 0.036 Uiso 1 1 calc R . .
C39 C 0.7333(2) 0.86980(13) 0.96560(13) 0.0265(6) Uani 1 1 d . . .
H39 H 0.8241 0.8718 0.9758 0.032 Uiso 1 1 calc R . .
C31 C 0.4037(2) 0.76590(13) 0.65246(13) 0.0255(6) Uani 1 1 d . . .
C42 C 0.4686(2) 0.85972(13) 0.93434(13) 0.0282(6) Uani 1 1 d . . .
H42 H 0.3777 0.8555 0.9243 0.034 Uiso 1 1 calc R . .
C43 C 0.7080(2) 0.92421(14) 1.09921(13) 0.0277(6) Uani 1 1 d . . .
C41 C 0.5199(2) 0.88605(14) 1.00634(13) 0.0303(6) Uani 1 1 d . . .
H41 H 0.4634 0.9001 1.0447 0.036 Uiso 1 1 calc R . .
C19 C 0.4624(3) 0.66259(15) 1.30774(14) 0.0344(6) Uani 1 1 d . . .
H19 H 0.4315 0.6682 1.3546 0.041 Uiso 1 1 calc R . .
C46 C 0.8201(3) 0.99065(16) 1.23969(15) 0.0386(7) Uani 1 1 d . . .
H46 H 0.8585 1.0135 1.2875 0.046 Uiso 1 1 calc R . .
C26 C 0.4463(3) 0.50587(14) 0.59033(13) 0.0305(6) Uani 1 1 d . . .
H26 H 0.4074 0.4621 0.5946 0.037 Uiso 1 1 calc R . .
C27 C 0.5772(3) 0.51975(13) 0.60608(13) 0.0300(6) Uani 1 1 d . . .
H27 H 0.6280 0.4856 0.6215 0.036 Uiso 1 1 calc R . .
C25 C 0.3712(3) 0.55556(14) 0.56825(13) 0.0313(6) Uani 1 1 d . . .
H25 H 0.2812 0.5454 0.5565 0.038 Uiso 1 1 calc R . .
C2 C 0.9872(2) 0.57024(14) 0.65673(16) 0.0342(6) Uani 1 1 d . . .
H2A H 1.0311 0.5780 0.7059 0.041 Uiso 1 1 calc R . .
H2B H 1.0252 0.6061 0.6349 0.041 Uiso 1 1 calc R . .
C47 C 0.7192(3) 1.02299(15) 1.21250(14) 0.0337(6) Uani 1 1 d . . .
H47 H 0.6889 1.0681 1.2412 0.040 Uiso 1 1 calc R . .
C21 C 0.5498(3) 0.71477(14) 1.22021(14) 0.0322(6) Uani 1 1 d . . .
H21 H 0.5795 0.7568 1.2083 0.039 Uiso 1 1 calc R . .
C28 C 0.3488(3) 0.67182(14) 0.53533(14) 0.0307(6) Uani 1 1 d . . .
C20 C 0.5066(3) 0.72288(15) 1.28850(15) 0.0373(7) Uani 1 1 d . . .
H20 H 0.5071 0.7702 1.3228 0.045 Uiso 1 1 calc R . .
C44 C 0.8110(3) 0.89292(15) 1.12775(14) 0.0349(7) Uani 1 1 d . . .
H44 H 0.8441 0.8488 1.0987 0.042 Uiso 1 1 calc R . .
C29 C 0.2982(3) 0.79909(15) 0.54798(15) 0.0365(7) Uani 1 1 d . . .
H29A H 0.2831 0.7793 0.4942 0.044 Uiso 1 1 calc R . .
H29B H 0.3598 0.8417 0.5587 0.044 Uiso 1 1 calc R . .
C30 C 0.1728(3) 0.82373(16) 0.58038(15) 0.0421(7) Uani 1 1 d . . .
H30A H 0.1090 0.7827 0.5661 0.063 Uiso 1 1 calc R . .
H30B H 0.1412 0.8635 0.5623 0.063 Uiso 1 1 calc R . .
H30C H 0.1863 0.8411 0.6338 0.063 Uiso 1 1 calc R . .
C45 C 0.8656(3) 0.92571(17) 1.19825(15) 0.0412(7) Uani 1 1 d . . .
H45 H 0.9340 0.9034 1.2177 0.049 Uiso 1 1 calc R . .
C3 C 1.0095(3) 0.49333(15) 0.60920(16) 0.0410(7) Uani 1 1 d . . .
H3A H 0.9737 0.4578 0.6313 0.062 Uiso 1 1 calc R . .
H3B H 1.1023 0.4869 0.6052 0.062 Uiso 1 1 calc R . .
H3C H 0.9669 0.4857 0.5604 0.062 Uiso 1 1 calc R . .
O4 O -0.12979(16) 0.84793(9) 0.49943(9) 0.0296(4) Uani 1 1 d . . .
O3 O 0.42763(17) 0.89009(10) 0.43473(10) 0.0361(5) Uani 1 1 d . . .
N3 N 0.41945(19) 0.91564(11) 0.32668(11) 0.0258(5) Uani 1 1 d . . .
N4 N -0.0516(2) 0.75161(11) 0.41512(10) 0.0249(5) Uani 1 1 d . . .
C61 C 0.0598(2) 0.85870(13) -0.10161(13) 0.0252(6) Uani 1 1 d . . .
C55 C 0.2236(2) 0.89383(13) 0.12028(13) 0.0241(5) Uani 1 1 d . . .
C83 C 0.1222(2) 0.65821(13) 0.25189(13) 0.0250(5) Uani 1 1 d . . .
H83 H 0.1963 0.6300 0.2404 0.030 Uiso 1 1 calc R . .
C86 C 0.2164(2) 0.65018(12) 0.10352(13) 0.0253(6) Uani 1 1 d . . .
H86 H 0.2817 0.6651 0.1424 0.030 Uiso 1 1 calc R . .
C60 C 0.1042(2) 0.92782(13) -0.05750(13) 0.0273(6) Uani 1 1 d . . .
H60 H 0.0995 0.9681 -0.0768 0.033 Uiso 1 1 calc R . .
C85 C 0.0865(2) 0.65126(12) 0.11960(13) 0.0243(5) Uani 1 1 d . . .
C79 C -0.0172(2) 0.72399(13) 0.34112(13) 0.0234(5) Uani 1 1 d . . .
C64 C 0.0018(2) 0.84817(13) -0.17676(13) 0.0261(6) Uani 1 1 d . . .
C54 C 0.3079(2) 0.95366(13) 0.15428(13) 0.0257(6) Uani 1 1 d . . .
H54 H 0.3234 0.9894 0.1300 0.031 Uiso 1 1 calc R . .
C88 C 0.1588(2) 0.60401(12) -0.02634(13) 0.0238(5) Uani 1 1 d . . .
C52 C 0.3488(2) 0.90998(13) 0.25860(13) 0.0243(5) Uani 1 1 d . . .
C56 C 0.2007(2) 0.84418(13) 0.15897(13) 0.0276(6) Uani 1 1 d . . .
H56 H 0.1404 0.8043 0.1383 0.033 Uiso 1 1 calc R . .
C49 C 0.3640(2) 0.90525(13) 0.38541(14) 0.0270(6) Uani 1 1 d . . .
C82 C 0.0485(2) 0.67511(12) 0.19583(13) 0.0235(5) Uani 1 1 d . . .
C50 C 0.5612(2) 0.92684(14) 0.33164(14) 0.0301(6) Uani 1 1 d . . .
H50A H 0.5903 0.9212 0.2822 0.036 Uiso 1 1 calc R . .
H50B H 0.6015 0.8889 0.3502 0.036 Uiso 1 1 calc R . .
C76 C -0.0643(2) 0.82450(13) 0.44691(13) 0.0237(5) Uani 1 1 d . . .
C65 C -0.0549(2) 0.90641(14) -0.19545(14) 0.0299(6) Uani 1 1 d . . .
H65 H -0.0555 0.9528 -0.1596 0.036 Uiso 1 1 calc R . .
C58 C 0.1652(2) 0.88212(13) 0.04475(13) 0.0245(5) Uani 1 1 d . . .
C62 C 0.0708(2) 0.80124(13) -0.07072(13) 0.0289(6) Uani 1 1 d . . .
H62 H 0.0420 0.7533 -0.0991 0.035 Uiso 1 1 calc R . .
C91 C 0.1954(2) 0.57566(13) -0.10270(13) 0.0253(6) Uani 1 1 d . . .
C80 C -0.0930(2) 0.73987(13) 0.28573(13) 0.0264(6) Uani 1 1 d . . .
H80 H -0.1677 0.7675 0.2973 0.032 Uiso 1 1 calc R . .
C96 C 0.1366(2) 0.51141(13) -0.14950(13) 0.0282(6) Uani 1 1 d . . .
H96 H 0.0701 0.4870 -0.1326 0.034 Uiso 1 1 calc R . .
C57 C 0.2630(2) 0.85125(13) 0.22641(13) 0.0272(6) Uani 1 1 d . . .
H57 H 0.2472 0.8157 0.2509 0.033 Uiso 1 1 calc R . .
C81 C -0.0603(2) 0.71573(13) 0.21408(13) 0.0272(6) Uani 1 1 d . . .
H81 H -0.1127 0.7270 0.1768 0.033 Uiso 1 1 calc R . .
C84 C 0.0892(2) 0.68183(12) 0.32374(13) 0.0253(6) Uani 1 1 d . . .
H84 H 0.1395 0.6691 0.3609 0.030 Uiso 1 1 calc R . .
C89 C 0.0289(2) 0.60568(13) -0.01041(13) 0.0293(6) Uani 1 1 d . . .
H89 H -0.0363 0.5906 -0.0493 0.035 Uiso 1 1 calc R . .
C87 C 0.2512(2) 0.62779(12) 0.03202(13) 0.0265(6) Uani 1 1 d . . .
H87 H 0.3398 0.6287 0.0227 0.032 Uiso 1 1 calc R . .
C53 C 0.3689(2) 0.96192(13) 0.22218(13) 0.0254(6) Uani 1 1 d . . .
H53 H 0.4251 1.0034 0.2443 0.030 Uiso 1 1 calc R . .
C59 C 0.1547(2) 0.93934(13) 0.01336(13) 0.0266(6) Uani 1 1 d . . .
H59 H 0.1832 0.9874 0.0416 0.032 Uiso 1 1 calc R . .
C69 C -0.0005(3) 0.78110(14) -0.23083(14) 0.0321(6) Uani 1 1 d . . .
H69 H 0.0367 0.7404 -0.2198 0.038 Uiso 1 1 calc R . .
C63 C 0.1223(2) 0.81237(13) -0.00014(14) 0.0291(6) Uani 1 1 d . . .
H63 H 0.1289 0.7718 0.0187 0.035 Uiso 1 1 calc R . .
C66 C -0.1103(3) 0.89775(15) -0.26538(14) 0.0334(6) Uani 1 1 d . . .
H66 H -0.1481 0.9380 -0.2770 0.040 Uiso 1 1 calc R . .
C77 C -0.1098(3) 0.69967(14) 0.44910(14) 0.0311(6) Uani 1 1 d . . .
H77A H -0.1084 0.7227 0.5026 0.037 Uiso 1 1 calc R . .
H77B H -0.0574 0.6558 0.4402 0.037 Uiso 1 1 calc R . .
C90 C -0.0060(2) 0.62884(13) 0.06071(13) 0.0279(6) Uani 1 1 d . . .
H90 H -0.0949 0.6295 0.0698 0.033 Uiso 1 1 calc R . .
C95 C 0.1728(3) 0.48257(15) -0.21960(14) 0.0326(6) Uani 1 1 d . . .
H95 H 0.1326 0.4382 -0.2503 0.039 Uiso 1 1 calc R . .
C68 C -0.0563(3) 0.77284(15) -0.30048(15) 0.0364(7) Uani 1 1 d . . .
H68 H -0.0570 0.7265 -0.3364 0.044 Uiso 1 1 calc R . .
C93 C 0.3271(3) 0.58160(16) -0.20089(15) 0.0383(7) Uani 1 1 d . . .
H93 H 0.3923 0.6060 -0.2187 0.046 Uiso 1 1 calc R . .
C92 C 0.2920(3) 0.61049(14) -0.12948(14) 0.0325(6) Uani 1 1 d . . .
H92 H 0.3341 0.6542 -0.0987 0.039 Uiso 1 1 calc R . .
C94 C 0.2681(3) 0.51831(15) -0.24558(14) 0.0354(7) Uani 1 1 d . . .
H94 H 0.2923 0.4988 -0.2943 0.042 Uiso 1 1 calc R . .
C67 C -0.1105(3) 0.83061(16) -0.31820(15) 0.0361(7) Uani 1 1 d . . .
H67 H -0.1477 0.8246 -0.3662 0.043 Uiso 1 1 calc R . .
C51 C 0.6052(3) 1.00128(14) 0.38135(15) 0.0381(7) Uani 1 1 d . . .
H51A H 0.5634 1.0390 0.3640 0.057 Uiso 1 1 calc R . .
H51B H 0.6991 1.0075 0.3812 0.057 Uiso 1 1 calc R . .
H51C H 0.5819 1.0058 0.4312 0.057 Uiso 1 1 calc R . .
C78 C -0.2474(3) 0.67662(16) 0.41932(15) 0.0440(8) Uani 1 1 d . . .
H78A H -0.3004 0.7197 0.4293 0.066 Uiso 1 1 calc R . .
H78B H -0.2817 0.6419 0.4429 0.066 Uiso 1 1 calc R . .
H78C H -0.2493 0.6533 0.3664 0.066 Uiso 1 1 calc R . .
C70 C 0.2221(2) 0.91568(13) 0.39040(12) 0.0236(5) Uani 1 1 d . . .
C71 C 0.1449(2) 0.86386(13) 0.40784(12) 0.0244(6) Uani 1 1 d . . .
H71 H 0.1810 0.8198 0.4115 0.029 Uiso 1 1 calc R . .
C72 C 0.0157(2) 0.87571(13) 0.41997(12) 0.0220(5) Uani 1 1 d . . .
C74 C 0.0399(2) 0.99271(13) 0.39828(12) 0.0265(6) Uani 1 1 d . . .
H74 H 0.0040 1.0368 0.3948 0.032 Uiso 1 1 calc R . .
C73 C -0.0360(2) 0.94118(13) 0.41614(13) 0.0265(6) Uani 1 1 d . . .
H73 H -0.1236 0.9504 0.4258 0.032 Uiso 1 1 calc R . .
C75 C 0.1693(2) 0.98003(13) 0.38541(13) 0.0268(6) Uani 1 1 d . . .
H75 H 0.2213 1.0155 0.3732 0.032 Uiso 1 1 calc R . .

loop_
_atom_site_aniso_label
_atom_site_aniso_U_11
_atom_site_aniso_U_22
_atom_site_aniso_U_33
_atom_site_aniso_U_23
_atom_site_aniso_U_13
_atom_site_aniso_U_12
O1 0.0367(11) 0.0450(11) 0.0416(11) 0.0244(9) 0.0136(9) 0.0054(9)
O2 0.0468(13) 0.0499(12) 0.0327(11) 0.0074(9) -0.0128(10) 0.0039(10)
N2 0.0330(13) 0.0325(12) 0.0216(11) 0.0109(9) 0.0000(9) 0.0056(10)
N1 0.0243(12) 0.0281(11) 0.0296(12) 0.0129(9) 0.0042(9) 0.0061(9)
C38 0.0273(14) 0.0227(13) 0.0252(13) 0.0081(11) 0.0084(11) 0.0013(11)
C7 0.0276(14) 0.0200(12) 0.0255(13) 0.0055(10) -0.0021(11) -0.0017(11)
C33 0.0264(14) 0.0243(13) 0.0306(14) 0.0104(11) 0.0072(11) 0.0011(11)
C4 0.0281(14) 0.0258(13) 0.0244(13) 0.0065(11) 0.0015(11) -0.0007(11)
C32 0.0297(15) 0.0268(13) 0.0275(14) 0.0128(11) 0.0073(11) 0.0033(11)
C13 0.0182(13) 0.0290(14) 0.0281(14) 0.0103(11) -0.0020(11) -0.0020(11)
C17 0.0298(15) 0.0313(14) 0.0326(15) 0.0116(12) 0.0010(12) -0.0008(12)
C40 0.0280(14) 0.0224(13) 0.0278(14) 0.0092(11) 0.0010(11) 0.0009(11)
C23 0.0319(15) 0.0246(13) 0.0200(13) 0.0061(10) 0.0037(11) 0.0003(11)
C48 0.0263(14) 0.0341(15) 0.0272(14) 0.0104(12) 0.0022(11) -0.0026(12)
C24 0.0316(15) 0.0315(14) 0.0199(13) 0.0069(11) 0.0021(11) 0.0027(12)
C1 0.0267(14) 0.0235(13) 0.0323(14) 0.0103(11) 0.0082(12) 0.0063(11)
C10 0.0200(13) 0.0249(13) 0.0269(13) 0.0069(11) -0.0042(11) -0.0012(11)
C8 0.0315(15) 0.0262(14) 0.0319(15) 0.0119(11) 0.0004(12) 0.0056(11)
C9 0.0347(16) 0.0260(14) 0.0287(14) 0.0121(11) -0.0011(12) 0.0039(12)
C35 0.0289(15) 0.0294(14) 0.0284(14) 0.0126(11) 0.0047(11) 0.0018(12)
C11 0.0263(14) 0.0218(13) 0.0304(14) 0.0092(11) -0.0010(11) 0.0031(11)
C14 0.0345(15) 0.0227(13) 0.0307(15) 0.0073(11) 0.0033(12) 0.0021(11)
C16 0.0213(14) 0.0304(14) 0.0292(14) 0.0093(11) -0.0026(11) 0.0035(11)
C12 0.0303(15) 0.0226(13) 0.0315(15) 0.0102(11) -0.0018(12) 0.0008(11)
C34 0.0256(14) 0.0222(13) 0.0235(13) 0.0076(10) 0.0013(11) 0.0055(11)
C6 0.0281(14) 0.0236(13) 0.0301(14) 0.0109(11) -0.0030(11) 0.0019(11)
C36 0.0234(14) 0.0293(14) 0.0275(14) 0.0073(11) 0.0021(11) -0.0013(11)
C37 0.0264(14) 0.0191(12) 0.0264(13) 0.0069(10) 0.0031(11) 0.0026(10)
C5 0.0270(14) 0.0249(13) 0.0329(15) 0.0121(11) 0.0014(11) 0.0046(11)
C22 0.0314(15) 0.0255(13) 0.0179(12) 0.0063(10) 0.0045(11) 0.0022(11)
C18 0.0324(16) 0.0408(16) 0.0358(16) 0.0188(13) 0.0019(13) 0.0026(13)
C15 0.0355(16) 0.0247(13) 0.0322(15) 0.0124(12) 0.0033(12) 0.0020(12)
C39 0.0238(14) 0.0243(13) 0.0334(15) 0.0109(11) 0.0050(11) 0.0019(11)
C31 0.0282(14) 0.0269(13) 0.0222(13) 0.0079(11) 0.0017(11) 0.0071(11)
C42 0.0206(13) 0.0339(15) 0.0291(14) 0.0075(12) 0.0028(11) 0.0020(11)
C43 0.0259(14) 0.0292(14) 0.0283(14) 0.0097(11) 0.0008(11) -0.0051(11)
C41 0.0268(15) 0.0380(15) 0.0248(14) 0.0066(12) 0.0058(11) -0.0002(12)
C19 0.0296(15) 0.0464(17) 0.0279(15) 0.0117(13) 0.0015(12) 0.0050(13)
C46 0.0315(16) 0.0539(19) 0.0276(15) 0.0095(14) -0.0025(12) -0.0110(14)
C26 0.0402(17) 0.0281(14) 0.0228(13) 0.0070(11) 0.0060(12) -0.0069(12)
C27 0.0435(17) 0.0267(14) 0.0217(13) 0.0086(11) 0.0084(12) 0.0043(12)
C25 0.0328(15) 0.0357(15) 0.0213(13) 0.0020(11) 0.0046(11) -0.0059(12)
C2 0.0256(15) 0.0352(15) 0.0479(17) 0.0207(13) 0.0070(13) 0.0055(12)
C47 0.0308(16) 0.0394(16) 0.0291(15) 0.0073(12) 0.0039(12) -0.0032(13)
C21 0.0361(16) 0.0312(15) 0.0298(15) 0.0099(12) 0.0016(12) 0.0017(12)
C28 0.0313(15) 0.0369(15) 0.0240(14) 0.0091(12) 0.0024(12) -0.0001(12)
C20 0.0354(16) 0.0380(16) 0.0379(17) 0.0103(13) 0.0016(13) 0.0035(13)
C44 0.0314(16) 0.0409(16) 0.0326(15) 0.0117(13) -0.0014(12) 0.0041(13)
C29 0.0431(17) 0.0367(16) 0.0331(15) 0.0155(13) -0.0004(13) 0.0135(13)
C30 0.0353(17) 0.0498(18) 0.0407(17) 0.0130(14) -0.0032(14) 0.0107(14)
C45 0.0318(16) 0.0553(19) 0.0375(17) 0.0162(15) -0.0030(13) 0.0015(14)
C3 0.0398(18) 0.0408(17) 0.0475(18) 0.0185(14) 0.0114(14) 0.0116(14)
O4 0.0267(10) 0.0316(10) 0.0299(10) 0.0071(8) 0.0078(8) 0.0011(8)
O3 0.0304(11) 0.0483(12) 0.0352(11) 0.0225(9) -0.0046(9) 0.0021(9)
N3 0.0201(11) 0.0296(11) 0.0297(12) 0.0119(9) 0.0013(9) -0.0005(9)
N4 0.0294(12) 0.0258(11) 0.0210(11) 0.0094(9) 0.0019(9) -0.0004(9)
C61 0.0218(13) 0.0280(13) 0.0289(14) 0.0119(11) 0.0069(11) 0.0035(11)
C55 0.0253(14) 0.0227(13) 0.0253(13) 0.0068(11) 0.0091(11) 0.0051(11)
C83 0.0230(13) 0.0248(13) 0.0266(14) 0.0067(11) 0.0023(11) 0.0015(11)
C86 0.0238(14) 0.0235(13) 0.0278(14) 0.0076(11) -0.0050(11) 0.0014(11)
C60 0.0289(14) 0.0272(14) 0.0306(14) 0.0150(11) 0.0061(11) 0.0033(11)
C85 0.0273(14) 0.0217(12) 0.0249(13) 0.0089(10) -0.0008(11) 0.0008(11)
C79 0.0239(13) 0.0244(13) 0.0217(13) 0.0070(10) 0.0009(10) -0.0026(11)
C64 0.0200(13) 0.0310(14) 0.0309(14) 0.0142(12) 0.0049(11) -0.0006(11)
C54 0.0271(14) 0.0239(13) 0.0280(14) 0.0091(11) 0.0075(11) 0.0040(11)
C88 0.0270(14) 0.0188(12) 0.0278(14) 0.0103(10) 0.0022(11) 0.0003(10)
C52 0.0233(13) 0.0256(13) 0.0251(13) 0.0081(11) 0.0065(11) 0.0050(11)
C56 0.0319(15) 0.0226(13) 0.0294(14) 0.0096(11) 0.0028(12) -0.0035(11)
C49 0.0276(14) 0.0243(13) 0.0306(14) 0.0113(11) 0.0013(12) -0.0035(11)
C82 0.0239(14) 0.0213(12) 0.0245(13) 0.0061(10) 0.0000(11) -0.0016(11)
C50 0.0187(13) 0.0372(15) 0.0364(15) 0.0139(12) 0.0034(11) -0.0003(11)
C76 0.0195(13) 0.0292(14) 0.0226(13) 0.0085(11) -0.0010(11) 0.0001(11)
C65 0.0275(15) 0.0359(15) 0.0290(14) 0.0134(12) 0.0044(12) 0.0016(12)
C58 0.0223(13) 0.0247(13) 0.0276(13) 0.0091(11) 0.0047(11) 0.0021(11)
C62 0.0339(15) 0.0228(13) 0.0302(14) 0.0080(11) 0.0022(12) 0.0010(11)
C91 0.0261(14) 0.0267(13) 0.0254(13) 0.0112(11) 0.0014(11) 0.0058(11)
C80 0.0221(14) 0.0272(13) 0.0285(14) 0.0071(11) -0.0023(11) 0.0004(11)
C96 0.0274(14) 0.0291(14) 0.0296(14) 0.0113(12) 0.0006(11) 0.0026(11)
C57 0.0306(15) 0.0256(13) 0.0272(14) 0.0099(11) 0.0062(11) -0.0010(11)
C81 0.0233(14) 0.0330(14) 0.0262(14) 0.0110(11) -0.0039(11) 0.0007(11)
C84 0.0269(14) 0.0231(13) 0.0270(14) 0.0104(11) -0.0037(11) -0.0013(11)
C89 0.0255(14) 0.0356(15) 0.0243(14) 0.0060(11) -0.0022(11) -0.0037(12)
C87 0.0226(14) 0.0224(13) 0.0350(15) 0.0093(11) 0.0019(11) 0.0000(11)
C53 0.0244(14) 0.0209(13) 0.0302(14) 0.0059(11) 0.0057(11) 0.0000(11)
C59 0.0278(14) 0.0224(13) 0.0305(14) 0.0088(11) 0.0036(11) -0.0003(11)
C69 0.0341(16) 0.0319(15) 0.0321(15) 0.0127(12) 0.0017(12) -0.0012(12)
C63 0.0351(15) 0.0225(13) 0.0330(15) 0.0130(11) 0.0042(12) 0.0030(11)
C66 0.0315(15) 0.0417(16) 0.0345(16) 0.0224(13) 0.0051(12) 0.0039(13)
C77 0.0401(16) 0.0292(14) 0.0272(14) 0.0134(12) 0.0052(12) -0.0060(12)
C90 0.0225(14) 0.0339(14) 0.0270(14) 0.0085(11) 0.0019(11) -0.0012(11)
C95 0.0324(16) 0.0356(15) 0.0280(14) 0.0065(12) 0.0014(12) 0.0045(12)
C68 0.0396(17) 0.0357(16) 0.0314(15) 0.0066(12) 0.0019(13) -0.0035(13)
C93 0.0360(16) 0.0472(18) 0.0377(16) 0.0196(14) 0.0130(13) 0.0014(14)
C92 0.0303(15) 0.0330(15) 0.0367(16) 0.0134(12) 0.0073(12) -0.0009(12)
C94 0.0380(17) 0.0423(17) 0.0266(14) 0.0098(13) 0.0067(13) 0.0115(14)
C67 0.0277(15) 0.0524(18) 0.0316(15) 0.0183(14) 0.0006(12) -0.0007(13)
C51 0.0290(15) 0.0390(16) 0.0433(17) 0.0087(13) -0.0002(13) -0.0034(13)
C78 0.0477(19) 0.0450(17) 0.0384(17) 0.0129(14) 0.0011(14) -0.0188(15)
C70 0.0242(13) 0.0286(13) 0.0195(12) 0.0099(10) -0.0011(10) -0.0003(11)
C71 0.0283(14) 0.0257(13) 0.0210(13) 0.0103(11) -0.0015(11) 0.0013(11)
C72 0.0225(13) 0.0263(13) 0.0158(12) 0.0045(10) -0.0003(10) -0.0008(10)
C74 0.0325(15) 0.0253(13) 0.0227(13) 0.0095(11) -0.0025(11) 0.0043(11)
C73 0.0253(14) 0.0307(14) 0.0225(13) 0.0069(11) -0.0023(11) 0.0032(11)
C75 0.0306(15) 0.0293(14) 0.0227(13) 0.0122(11) -0.0013(11) -0.0036(11)

loop_
_atom_type_symbol
_atom_type_description
_atom_type_scat_dispersion_real
_atom_type_scat_dispersion_imag
_atom_type_scat_source
C C 0.0033 0.0016 'International Tables Vol C Tables 4.2.6.8 and 6.1.1.4'
H H 0.0000 0.0000 'International Tables Vol C Tables 4.2.6.8 and 6.1.1.4'
N N 0.0061 0.0033 'International Tables Vol C Tables 4.2.6.8 and 6.1.1.4'
O O 0.0106 0.0060 'International Tables Vol C Tables 4.2.6.8 and 6.1.1.4'

loop_
_geom_angle_atom_site_label_1
_geom_angle_atom_site_label_2
_geom_angle_atom_site_label_3
_geom_angle
_geom_angle_site_symmetry_1
_geom_angle_site_symmetry_3
_geom_angle_publ_flag
C28 N2 C31 122.7(2) . . ?
C28 N2 C29 120.1(2) . . ?
C31 N2 C29 116.8(2) . . ?
C1 N1 C4 123.9(2) . . ?
C1 N1 C2 116.6(2) . . ?
C4 N1 C2 119.4(2) . . ?
C39 C38 C37 121.4(2) . . ?
C39 C38 H38 119.3 . . ?
C37 C38 H38 119.3 . . ?
C6 C7 C8 116.1(2) . . ?
C6 C7 C10 121.9(2) . . ?
C8 C7 C10 121.9(2) . . ?
C32 C33 C34 122.1(2) . . ?
C32 C33 H33 119.0 . . ?
C34 C33 H33 119.0 . . ?
C9 C4 C5 118.9(2) . . ?
C9 C4 N1 121.2(2) . . ?
C5 C4 N1 119.9(2) . . ?
C31 C32 C33 119.1(2) . . ?
C31 C32 H32 120.5 . . ?
C33 C32 H32 120.5 . . ?
C12 C13 C14 116.5(2) . . ?
C12 C13 C16 121.3(2) . . ?
C14 C13 C16 122.1(2) . . ?
C18 C17 C16 121.3(2) . . ?
C18 C17 H17 119.3 . . ?
C16 C17 H17 119.3 . . ?
C41 C40 C39 118.1(2) . . ?
C41 C40 C43 121.2(2) . . ?
C39 C40 C43 120.6(2) . . ?
C22 C23 C24 120.7(2) . . ?
C22 C23 H23 119.6 . . ?
C24 C23 H23 119.6 . . ?
C47 C48 C43 121.3(3) . . ?
C47 C48 H48 119.4 . . ?
C43 C48 H48 119.4 . . ?
C23 C24 C25 119.6(2) . . ?
C23 C24 C28 119.9(2) . . ?
C25 C24 C28 120.2(2) . . ?
O1 C1 N1 121.5(2) . . ?
O1 C1 C22 120.0(2) . . ?
N1 C1 C22 118.4(2) . . ?
C11 C10 C15 116.6(2) . . ?
C11 C10 C7 121.5(2) . . ?
C15 C10 C7 121.9(2) . . ?
C9 C8 C7 122.2(2) . . ?
C9 C8 H8 118.9 . . ?
C7 C8 H8 118.9 . . ?
C8 C9 C4 120.3(2) . . ?
C8 C9 H9 119.9 . . ?
C4 C9 H9 119.9 . . ?
C36 C35 C34 120.2(2) . . ?
C36 C35 H35 119.9 . . ?
C34 C35 H35 119.9 . . ?
C12 C11 C10 121.6(2) . . ?
C12 C11 H11 119.2 . . ?
C10 C11 H11 119.2 . . ?
C15 C14 C13 121.3(2) . . ?
C15 C14 H14 119.3 . . ?
C13 C14 H14 119.3 . . ?
C21 C16 C17 116.9(2) . . ?
C21 C16 C13 122.5(2) . . ?
C17 C16 C13 120.7(2) . . ?
C11 C12 C13 122.0(2) . . ?
C11 C12 H12 119.0 . . ?
C13 C12 H12 119.0 . . ?
C33 C34 C35 118.1(2) . . ?
C33 C34 C37 120.1(2) . . ?
C35 C34 C37 121.9(2) . . ?
C5 C6 C7 122.3(2) . . ?
C5 C6 H6 118.9 . . ?
C7 C6 H6 118.9 . . ?
C31 C36 C35 120.6(2) . . ?
C31 C36 H36 119.7 . . ?
C35 C36 H36 119.7 . . ?
C38 C37 C42 117.8(2) . . ?
C38 C37 C34 120.6(2) . . ?
C42 C37 C34 121.6(2) . . ?
C6 C5 C4 120.2(2) . . ?
C6 C5 H5 119.9 . . ?
C4 C5 H5 119.9 . . ?
C23 C22 C27 119.1(2) . . ?
C23 C22 C1 119.9(2) . . ?
C27 C22 C1 120.3(2) . . ?
C19 C18 C17 120.8(3) . . ?
C19 C18 H18 119.6 . . ?
C17 C18 H18 119.6 . . ?
C14 C15 C10 122.0(2) . . ?
C14 C15 H15 119.0 . . ?
C10 C15 H15 119.0 . . ?
C38 C39 C40 120.7(2) . . ?
C38 C39 H39 119.6 . . ?
C40 C39 H39 119.6 . . ?
C36 C31 C32 119.9(2) . . ?
C36 C31 N2 120.7(2) . . ?
C32 C31 N2 119.3(2) . . ?
C41 C42 C37 120.8(2) . . ?
C41 C42 H42 119.6 . . ?
C37 C42 H42 119.6 . . ?
C48 C43 C44 118.0(2) . . ?
C48 C43 C40 120.4(2) . . ?
C44 C43 C40 121.5(2) . . ?
C42 C41 C40 121.0(2) . . ?
C42 C41 H41 119.5 . . ?
C40 C41 H41 119.5 . . ?
C18 C19 C20 118.6(3) . . ?
C18 C19 H19 120.7 . . ?
C20 C19 H19 120.7 . . ?
C45 C46 C47 120.7(3) . . ?
C45 C46 H46 119.7 . . ?
C47 C46 H46 119.7 . . ?
C27 C26 C25 120.3(2) . . ?
C27 C26 H26 119.9 . . ?
C25 C26 H26 119.9 . . ?
C26 C27 C22 120.4(2) . . ?
C26 C27 H27 119.8 . . ?
C22 C27 H27 119.8 . . ?
C26 C25 C24 119.9(2) . . ?
C26 C25 H25 120.1 . . ?
C24 C25 H25 120.1 . . ?
N1 C2 C3 111.4(2) . . ?
N1 C2 H2A 109.4 . . ?
C3 C2 H2A 109.4 . . ?
N1 C2 H2B 109.4 . . ?
C3 C2 H2B 109.4 . . ?
H2A C2 H2B 108.0 . . ?
C46 C47 C48 119.6(3) . . ?
C46 C47 H47 120.2 . . ?
C48 C47 H47 120.2 . . ?
C20 C21 C16 121.7(3) . . ?
C20 C21 H21 119.1 . . ?
C16 C21 H21 119.1 . . ?
O2 C28 N2 122.3(2) . . ?
O2 C28 C24 120.8(2) . . ?
N2 C28 C24 116.8(2) . . ?
C21 C20 C19 120.7(3) . . ?
C21 C20 H20 119.7 . . ?
C19 C20 H20 119.7 . . ?
C45 C44 C43 120.7(3) . . ?
C45 C44 H44 119.6 . . ?
C43 C44 H44 119.6 . . ?
N2 C29 C30 112.1(2) . . ?
N2 C29 H29A 109.2 . . ?
C30 C29 H29A 109.2 . . ?
N2 C29 H29B 109.2 . . ?
C30 C29 H29B 109.2 . . ?
H29A C29 H29B 107.9 . . ?
C29 C30 H30A 109.5 . . ?
C29 C30 H30B 109.5 . . ?
H30A C30 H30B 109.5 . . ?
C29 C30 H30C 109.5 . . ?
H30A C30 H30C 109.5 . . ?
H30B C30 H30C 109.5 . . ?
C46 C45 C44 119.7(3) . . ?
C46 C45 H45 120.1 . . ?
C44 C45 H45 120.1 . . ?
C2 C3 H3A 109.5 . . ?
C2 C3 H3B 109.5 . . ?
H3A C3 H3B 109.5 . . ?
C2 C3 H3C 109.5 . . ?
H3A C3 H3C 109.5 . . ?
H3B C3 H3C 109.5 . . ?
C49 N3 C52 123.2(2) . . ?
C49 N3 C50 117.9(2) . . ?
C52 N3 C50 118.7(2) . . ?
C76 N4 C79 121.22(19) . . ?
C76 N4 C77 118.4(2) . . ?
C79 N4 C77 118.03(19) . . ?
C60 C61 C62 116.6(2) . . ?
C60 C61 C64 120.9(2) . . ?
C62 C61 C64 122.5(2) . . ?
C56 C55 C54 117.2(2) . . ?
C56 C55 C58 121.5(2) . . ?
C54 C55 C58 121.3(2) . . ?
C84 C83 C82 121.3(2) . . ?
C84 C83 H83 119.4 . . ?
C82 C83 H83 119.4 . . ?
C87 C86 C85 121.2(2) . . ?
C87 C86 H86 119.4 . . ?
C85 C86 H86 119.4 . . ?
C59 C60 C61 121.9(2) . . ?
C59 C60 H60 119.1 . . ?
C61 C60 H60 119.1 . . ?
C90 C85 C86 117.3(2) . . ?
C90 C85 C82 121.1(2) . . ?
C86 C85 C82 121.6(2) . . ?
C84 C79 C80 119.6(2) . . ?
C84 C79 N4 121.3(2) . . ?
C80 C79 N4 119.1(2) . . ?
C69 C64 C65 117.4(2) . . ?
C69 C64 C61 122.3(2) . . ?
C65 C64 C61 120.3(2) . . ?
C53 C54 C55 121.4(2) . . ?
C53 C54 H54 119.3 . . ?
C55 C54 H54 119.3 . . ?
C87 C88 C89 117.6(2) . . ?
C87 C88 C91 121.6(2) . . ?
C89 C88 C91 120.7(2) . . ?
C57 C52 C53 118.8(2) . . ?
C57 C52 N3 120.6(2) . . ?
C53 C52 N3 120.5(2) . . ?
C57 C56 C55 121.8(2) . . ?
C57 C56 H56 119.1 . . ?
C55 C56 H56 119.1 . . ?
O3 C49 N3 121.8(2) . . ?
O3 C49 C70 120.0(2) . . ?
N3 C49 C70 118.1(2) . . ?
C81 C82 C83 118.1(2) . . ?
C81 C82 C85 121.0(2) . . ?
C83 C82 C85 120.8(2) . . ?
N3 C50 C51 112.0(2) . . ?
N3 C50 H50A 109.2 . . ?
C51 C50 H50A 109.2 . . ?
N3 C50 H50B 109.2 . . ?
C51 C50 H50B 109.2 . . ?
H50A C50 H50B 107.9 . . ?
O4 C76 N4 122.2(2) . . ?
O4 C76 C72 120.6(2) . . ?
N4 C76 C72 117.0(2) . . ?
C66 C65 C64 121.3(3) . . ?
C66 C65 H65 119.4 . . ?
C64 C65 H65 119.4 . . ?
C59 C58 C63 116.3(2) . . ?
C59 C58 C55 121.9(2) . . ?
C63 C58 C55 121.7(2) . . ?
C63 C62 C61 121.7(2) . . ?
C63 C62 H62 119.2 . . ?
C61 C62 H62 119.2 . . ?
C96 C91 C92 117.9(2) . . ?
C96 C91 C88 120.4(2) . . ?
C92 C91 C88 121.6(2) . . ?
C81 C80 C79 120.5(2) . . ?
C81 C80 H80 119.8 . . ?
C79 C80 H80 119.8 . . ?
C95 C96 C91 121.4(2) . . ?
C95 C96 H96 119.3 . . ?
C91 C96 H96 119.3 . . ?
C56 C57 C52 120.2(2) . . ?
C56 C57 H57 119.9 . . ?
C52 C57 H57 119.9 . . ?
C80 C81 C82 120.8(2) . . ?
C80 C81 H81 119.6 . . ?
C82 C81 H81 119.6 . . ?
C79 C84 C83 119.7(2) . . ?
C79 C84 H84 120.1 . . ?
C83 C84 H84 120.1 . . ?
C90 C89 C88 121.2(2) . . ?
C90 C89 H89 119.4 . . ?
C88 C89 H89 119.4 . . ?
C86 C87 C88 121.2(2) . . ?
C86 C87 H87 119.4 . . ?
C88 C87 H87 119.4 . . ?
C54 C53 C52 120.5(2) . . ?
C54 C53 H53 119.8 . . ?
C52 C53 H53 119.8 . . ?
C60 C59 C58 121.7(2) . . ?
C60 C59 H59 119.1 . . ?
C58 C59 H59 119.1 . . ?
C68 C69 C64 121.0(3) . . ?
C68 C69 H69 119.5 . . ?
C64 C69 H69 119.5 . . ?
C62 C63 C58 121.8(2) . . ?
C62 C63 H63 119.1 . . ?
C58 C63 H63 119.1 . . ?
C67 C66 C65 120.1(3) . . ?
C67 C66 H66 119.9 . . ?
C65 C66 H66 119.9 . . ?
N4 C77 C78 112.3(2) . . ?
N4 C77 H77A 109.1 . . ?
C78 C77 H77A 109.1 . . ?
N4 C77 H77B 109.1 . . ?
C78 C77 H77B 109.1 . . ?
H77A C77 H77B 107.9 . . ?
C89 C90 C85 121.3(2) . . ?
C89 C90 H90 119.3 . . ?
C85 C90 H90 119.3 . . ?
C96 C95 C94 119.9(3) . . ?
C96 C95 H95 120.0 . . ?
C94 C95 H95 120.0 . . ?
C67 C68 C69 121.0(3) . . ?
C67 C68 H68 119.5 . . ?
C69 C68 H68 119.5 . . ?
C94 C93 C92 120.4(3) . . ?
C94 C93 H93 119.8 . . ?
C92 C93 H93 119.8 . . ?
C93 C92 C91 120.5(2) . . ?
C93 C92 H92 119.7 . . ?
C91 C92 H92 119.7 . . ?
C93 C94 C95 119.9(3) . . ?
C93 C94 H94 120.1 . . ?
C95 C94 H94 120.1 . . ?
C68 C67 C66 119.3(2) . . ?
C68 C67 H67 120.4 . . ?
C66 C67 H67 120.4 . . ?
C50 C51 H51A 109.5 . . ?
C50 C51 H51B 109.5 . . ?
H51A C51 H51B 109.5 . . ?
C50 C51 H51C 109.5 . . ?
H51A C51 H51C 109.5 . . ?
H51B C51 H51C 109.5 . . ?
C77 C78 H78A 109.5 . . ?
C77 C78 H78B 109.5 . . ?
H78A C78 H78B 109.5 . . ?
C77 C78 H78C 109.5 . . ?
H78A C78 H78C 109.5 . . ?
H78B C78 H78C 109.5 . . ?
C75 C70 C71 119.5(2) . . ?
C75 C70 C49 120.5(2) . . ?
C71 C70 C49 119.7(2) . . ?
C72 C71 C70 120.8(2) . . ?
C72 C71 H71 119.6 . . ?
C70 C71 H71 119.6 . . ?
C71 C72 C73 119.4(2) . . ?
C71 C72 C76 121.2(2) . . ?
C73 C72 C76 118.9(2) . . ?
C73 C74 C75 120.1(2) . . ?
C73 C74 H74 119.9 . . ?
C75 C74 H74 119.9 . . ?
C74 C73 C72 120.1(2) . . ?
C74 C73 H73 119.9 . . ?
C72 C73 H73 119.9 . . ?
C70 C75 C74 120.1(2) . . ?
C70 C75 H75 120.0 . . ?
C74 C75 H75 120.0 . . ?

loop_
_geom_bond_atom_site_label_1
_geom_bond_atom_site_label_2
_geom_bond_distance
_geom_bond_site_symmetry_2
_geom_bond_publ_flag
O1 C1 1.233(3) . ?
O2 C28 1.236(3) . ?
N2 C28 1.359(3) . ?
N2 C31 1.439(3) . ?
N2 C29 1.468(3) . ?
N1 C1 1.374(3) . ?
N1 C4 1.426(3) . ?
N1 C2 1.484(3) . ?
C38 C39 1.386(3) . ?
C38 C37 1.394(3) . ?
C38 H38 0.9500 . ?
C7 C6 1.397(3) . ?
C7 C8 1.404(3) . ?
C7 C10 1.486(3) . ?
C33 C32 1.387(3) . ?
C33 C34 1.387(3) . ?
C33 H33 0.9500 . ?
C4 C9 1.388(3) . ?
C4 C5 1.390(3) . ?
C32 C31 1.386(3) . ?
C32 H32 0.9500 . ?
C13 C12 1.397(3) . ?
C13 C14 1.398(3) . ?
C13 C16 1.491(3) . ?
C17 C18 1.382(4) . ?
C17 C16 1.402(3) . ?
C17 H17 0.9500 . ?
C40 C41 1.394(3) . ?
C40 C39 1.395(3) . ?
C40 C43 1.481(3) . ?
C23 C22 1.385(3) . ?
C23 C24 1.387(3) . ?
C23 H23 0.9500 . ?
C48 C47 1.382(3) . ?
C48 C43 1.395(4) . ?
C48 H48 0.9500 . ?
C24 C25 1.387(3) . ?
C24 C28 1.495(3) . ?
C1 C22 1.492(4) . ?
C10 C11 1.390(3) . ?
C10 C15 1.400(3) . ?
C8 C9 1.377(3) . ?
C8 H8 0.9500 . ?
C9 H9 0.9500 . ?
C35 C36 1.389(3) . ?
C35 C34 1.399(3) . ?
C35 H35 0.9500 . ?
C11 C12 1.384(3) . ?
C11 H11 0.9500 . ?
C14 C15 1.383(3) . ?
C14 H14 0.9500 . ?
C16 C21 1.394(4) . ?
C12 H12 0.9500 . ?
C34 C37 1.479(3) . ?
C6 C5 1.379(3) . ?
C6 H6 0.9500 . ?
C36 C31 1.384(3) . ?
C36 H36 0.9500 . ?
C37 C42 1.399(3) . ?
C5 H5 0.9500 . ?
C22 C27 1.394(3) . ?
C18 C19 1.380(4) . ?
C18 H18 0.9500 . ?
C15 H15 0.9500 . ?
C39 H39 0.9500 . ?
C42 C41 1.391(3) . ?
C42 H42 0.9500 . ?
C43 C44 1.398(3) . ?
C41 H41 0.9500 . ?
C19 C20 1.389(4) . ?
C19 H19 0.9500 . ?
C46 C45 1.376(4) . ?
C46 C47 1.381(4) . ?
C46 H46 0.9500 . ?
C26 C27 1.377(4) . ?
C26 C25 1.387(4) . ?
C26 H26 0.9500 . ?
C27 H27 0.9500 . ?
C25 H25 0.9500 . ?
C2 C3 1.519(4) . ?
C2 H2A 0.9900 . ?
C2 H2B 0.9900 . ?
C47 H47 0.9500 . ?
C21 C20 1.377(4) . ?
C21 H21 0.9500 . ?
C20 H20 0.9500 . ?
C44 C45 1.391(4) . ?
C44 H44 0.9500 . ?
C29 C30 1.504(4) . ?
C29 H29A 0.9900 . ?
C29 H29B 0.9900 . ?
C30 H30A 0.9800 . ?
C30 H30B 0.9800 . ?
C30 H30C 0.9800 . ?
C45 H45 0.9500 . ?
C3 H3A 0.9800 . ?
C3 H3B 0.9800 . ?
C3 H3C 0.9800 . ?
O4 C76 1.229(3) . ?
O3 C49 1.229(3) . ?
N3 C49 1.359(3) . ?
N3 C52 1.433(3) . ?
N3 C50 1.476(3) . ?
N4 C76 1.362(3) . ?
N4 C79 1.432(3) . ?
N4 C77 1.478(3) . ?
C61 C60 1.396(3) . ?
C61 C62 1.399(3) . ?
C61 C64 1.483(3) . ?
C55 C56 1.392(3) . ?
C55 C54 1.397(3) . ?
C55 C58 1.487(3) . ?
C83 C84 1.385(3) . ?
C83 C82 1.401(3) . ?
C83 H83 0.9500 . ?
C86 C87 1.384(3) . ?
C86 C85 1.402(3) . ?
C86 H86 0.9500 . ?
C60 C59 1.379(3) . ?
C60 H60 0.9500 . ?
C85 C90 1.396(3) . ?
C85 C82 1.479(3) . ?
C79 C84 1.383(3) . ?
C79 C80 1.392(3) . ?
C64 C69 1.392(4) . ?
C64 C65 1.399(3) . ?
C54 C53 1.377(3) . ?
C54 H54 0.9500 . ?
C88 C87 1.390(3) . ?
C88 C89 1.400(3) . ?
C88 C91 1.481(3) . ?
C52 C57 1.386(3) . ?
C52 C53 1.392(3) . ?
C56 C57 1.379(3) . ?
C56 H56 0.9500 . ?
C49 C70 1.498(4) . ?
C82 C81 1.390(3) . ?
C50 C51 1.507(4) . ?
C50 H50A 0.9900 . ?
C50 H50B 0.9900 . ?
C76 C72 1.495(3) . ?
C65 C66 1.388(3) . ?
C65 H65 0.9500 . ?
C58 C59 1.400(3) . ?
C58 C63 1.406(3) . ?
C62 C63 1.379(3) . ?
C62 H62 0.9500 . ?
C91 C96 1.394(3) . ?
C91 C92 1.397(3) . ?
C80 C81 1.381(3) . ?
C80 H80 0.9500 . ?
C96 C95 1.374(3) . ?
C96 H96 0.9500 . ?
C57 H57 0.9500 . ?
C81 H81 0.9500 . ?
C84 H84 0.9500 . ?
C89 C90 1.379(3) . ?
C89 H89 0.9500 . ?
C87 H87 0.9500 . ?
C53 H53 0.9500 . ?
C59 H59 0.9500 . ?
C69 C68 1.386(4) . ?
C69 H69 0.9500 . ?
C63 H63 0.9500 . ?
C66 C67 1.383(4) . ?
C66 H66 0.9500 . ?
C77 C78 1.513(4) . ?
C77 H77A 0.9900 . ?
C77 H77B 0.9900 . ?
C90 H90 0.9500 . ?
C95 C94 1.389(4) . ?
C95 H95 0.9500 . ?
C68 C67 1.372(4) . ?
C68 H68 0.9500 . ?
C93 C94 1.368(4) . ?
C93 C92 1.392(4) . ?
C93 H93 0.9500 . ?
C92 H92 0.9500 . ?
C94 H94 0.9500 . ?
C67 H67 0.9500 . ?
C51 H51A 0.9800 . ?
C51 H51B 0.9800 . ?
C51 H51C 0.9800 . ?
C78 H78A 0.9800 . ?
C78 H78B 0.9800 . ?
C78 H78C 0.9800 . ?
C70 C75 1.386(3) . ?
C70 C71 1.390(3) . ?
C71 C72 1.389(3) . ?
C71 H71 0.9500 . ?
C72 C73 1.395(3) . ?
C74 C73 1.383(3) . ?
C74 C75 1.396(4) . ?
C74 H74 0.9500 . ?
C73 H73 0.9500 . ?
C75 H75 0.9500 . ?
